data_7241352
loop_
_publ_author_name
'Li, Kaiyue'
'Liao, Wuping'

_publ_section_title
;
 Two Sulfur and Nitrogen-rich Cobalt-thiacalix[4]arene Compounds for
 Selective Mercury Removal from Aqueous Solution
;
_journal_name_full CrystEngComm
_journal_paper_doi 10.1039/D0CE01209B
_journal_year 2020
_chemical_formula_moiety 'C164 H176 Co8 N3 O20 S16'
_chemical_formula_sum 'C164 H176 Co8 N3 O20 S16'
_chemical_formula_weight 3493.47
_space_group_crystal_system trigonal
_space_group_IT_number 167
_space_group_name_Hall '-R 3 2"c'
_space_group_name_H-M_alt 'R -3 c :H'
_atom_sites_solution_hydrogens geom
_audit_creation_method SHELXL-2017/1
_audit_update_record
;
2020-08-19 deposited with the CCDC.	2020-10-05 downloaded from the CCDC.
;
_cell_angle_alpha 90
_cell_angle_beta 90
_cell_angle_gamma 120
_cell_formula_units_Z 18
_cell_length_a 49.4477(9)
_cell_length_b 49.4477(9)
_cell_length_c 39.5019(10)
_cell_measurement_reflns_used 9211
_cell_measurement_temperature 200(2)
_cell_measurement_theta_max 42.18
_cell_measurement_theta_min 2.46
_cell_volume 83645(3)
_computing_cell_refinement 'Bruker SAINT'
_computing_data_collection 'Bruker APEX2'
_computing_data_reduction 'Bruker SAINT'
_computing_molecular_graphics 'Bruker SHELXTL'
_computing_publication_material 'Bruker SHELXTL'
_computing_structure_refinement 'SHELXL-2017/1 (Sheldrick, 2017)'
_computing_structure_solution 'SHELXT 2014/4 (Sheldrick, 2014)'
_diffrn_ambient_temperature 200(2)
_diffrn_measured_fraction_theta_full 0.989
_diffrn_measured_fraction_theta_max 0.989
_diffrn_measurement_device_type 'Bruker APEX-II CCD'
_diffrn_measurement_method '\f and \w scans'
_diffrn_radiation_type CuK\a
_diffrn_radiation_wavelength 1.54178
_diffrn_reflns_av_R_equivalents 0.1339
_diffrn_reflns_av_unetI/netI 0.0474
_diffrn_reflns_Laue_measured_fraction_full 0.989
_diffrn_reflns_Laue_measured_fraction_max 0.989
_diffrn_reflns_limit_h_max 38
_diffrn_reflns_limit_h_min -42
_diffrn_reflns_limit_k_max 43
_diffrn_reflns_limit_k_min -43
_diffrn_reflns_limit_l_max 34
_diffrn_reflns_limit_l_min -34
_diffrn_reflns_number 116219
_diffrn_reflns_point_group_measured_fraction_full 0.989
_diffrn_reflns_point_group_measured_fraction_max 0.989
_diffrn_reflns_theta_full 42.260
_diffrn_reflns_theta_max 42.260
_diffrn_reflns_theta_min 2.463
_exptl_absorpt_coefficient_mu 7.579
_exptl_absorpt_correction_T_max 0.479
_exptl_absorpt_correction_T_min 0.447
_exptl_absorpt_correction_type multi-scan
_exptl_absorpt_process_details 'SADABS 2014/5'
_exptl_crystal_colour green
_exptl_crystal_density_diffrn 1.248
_exptl_crystal_description block
_exptl_crystal_F_000 32634
_exptl_crystal_size_max 0.218
_exptl_crystal_size_mid 0.104
_exptl_crystal_size_min 0.097
_refine_diff_density_max 1.186
_refine_diff_density_min -0.507
_refine_diff_density_rms 0.084
_refine_ls_extinction_method none
_refine_ls_goodness_of_fit_ref 0.989
_refine_ls_hydrogen_treatment constr
_refine_ls_matrix_type full
_refine_ls_number_parameters 951
_refine_ls_number_reflns 6401
_refine_ls_number_restraints 173
_refine_ls_restrained_S_all 1.005
_refine_ls_R_factor_all 0.0794
_refine_ls_R_factor_gt 0.0628
_refine_ls_shift/su_max 0.002
_refine_ls_shift/su_mean 0.000
_refine_ls_structure_factor_coef Fsqd
_refine_ls_weighting_details 'w=1/[\s^2^(Fo^2^)+(0.0985P)^2^+1707.1957P] where P=(Fo^2^+2Fc^2^)/3'
_refine_ls_weighting_scheme calc
_refine_ls_wR_factor_gt 0.1579
_refine_ls_wR_factor_ref 0.1720
_reflns_Friedel_coverage 0.000
_reflns_number_gt 5204
_reflns_number_total 6401
_reflns_threshold_expression 'I > 2\s(I)'
_cod_data_source_file d0ce01209b2.cif
_cod_data_source_block lky140_0m_a_sq
_cod_original_cell_volume 83645(4)
_cod_database_code 7241352
_shelx_shelxl_version_number 2017/1
_shelx_space_group_comment
;
The symmetry employed for this shelxl refinement is uniquely defined
by the following loop, which should always be used as a source of
symmetry information in preference to the above space-group names.
They are only intended as comments.
;

loop_
_space_group_symop_operation_xyz
'x, y, z'
'-y, x-y, z'
'-x+y, -x, z'
'y, x, -z+1/2'
'x-y, -y, -z+1/2'
'-x, -x+y, -z+1/2'
'x+2/3, y+1/3, z+1/3'
'-y+2/3, x-y+1/3, z+1/3'
'-x+y+2/3, -x+1/3, z+1/3'
'y+2/3, x+1/3, -z+5/6'
'x-y+2/3, -y+1/3, -z+5/6'
'-x+2/3, -x+y+1/3, -z+5/6'
'x+1/3, y+2/3, z+2/3'
'-y+1/3, x-y+2/3, z+2/3'
'-x+y+1/3, -x+2/3, z+2/3'
'y+1/3, x+2/3, -z+7/6'
'x-y+1/3, -y+2/3, -z+7/6'
'-x+1/3, -x+y+2/3, -z+7/6'
'-x, -y, -z'
'y, -x+y, -z'
'x-y, x, -z'
'-y, -x, z-1/2'
'-x+y, y, z-1/2'
'x, x-y, z-1/2'
'-x+2/3, -y+1/3, -z+1/3'
'y+2/3, -x+y+1/3, -z+1/3'
'x-y+2/3, x+1/3, -z+1/3'
'-y+2/3, -x+1/3, z-1/6'
'-x+y+2/3, y+1/3, z-1/6'
'x+2/3, x-y+1/3, z-1/6'
'-x+1/3, -y+2/3, -z+2/3'
'y+1/3, -x+y+2/3, -z+2/3'
'x-y+1/3, x+2/3, -z+2/3'
'-y+1/3, -x+2/3, z+1/6'
'-x+y+1/3, y+2/3, z+1/6'
'x+1/3, x-y+2/3, z+1/6'

loop_
_atom_site_label
_atom_site_type_symbol
_atom_site_fract_x
_atom_site_fract_y
_atom_site_fract_z
_atom_site_U_iso_or_equiv
_atom_site_adp_type
_atom_site_occupancy
_atom_site_site_symmetry_order
_atom_site_calc_flag
_atom_site_refinement_flags_posn
_atom_site_refinement_flags_adp
_atom_site_refinement_flags_occupancy
_atom_site_disorder_assembly
_atom_site_disorder_group
Co1 Co 0.43795(3) 0.26001(3) 0.42427(4) 0.0280(5) Uani 1 1 d . . . . .
Co2 Co 0.46808(3) 0.30720(3) 0.50016(4) 0.0310(5) Uani 1 1 d . . . . .
Co3 Co 0.47703(3) 0.24396(3) 0.47256(4) 0.0305(5) Uani 1 1 d . . . . .
Co4 Co 0.49938(4) 0.27340(4) 0.54483(4) 0.0383(5) Uani 1 1 d . . . . .
S1 S 0.42768(6) 0.31397(6) 0.53045(6) 0.0356(8) Uani 1 1 d . . . . .
S2 S 0.47112(6) 0.24632(6) 0.59670(6) 0.0409(8) Uani 1 1 d . . . . .
S3 S 0.44339(6) 0.17261(6) 0.48289(6) 0.0358(7) Uani 1 1 d . . . . .
S4 S 0.38145(6) 0.22735(6) 0.42655(6) 0.0321(7) Uani 1 1 d . . . . .
S5 S 0.45604(6) 0.36724(6) 0.40082(6) 0.0401(8) Uani 1 1 d . . . . .
S6 S 0.51999(6) 0.35577(6) 0.50864(6) 0.0362(8) Uani 1 1 d . . . . .
S7 S 0.53114(6) 0.25930(6) 0.45237(6) 0.0356(8) Uani 1 1 d . . . . .
S8 S 0.44780(6) 0.25629(5) 0.36197(6) 0.0304(7) Uani 1 1 d . . . . .
O1 O 0.43117(15) 0.27343(13) 0.47406(14) 0.0284(16) Uani 1 1 d . . . . .
O2 O 0.46723(17) 0.28629(15) 0.54294(17) 0.0408(19) Uani 1 1 d . . . . .
O3 O 0.47196(16) 0.23248(17) 0.52236(17) 0.0390(18) Uani 1 1 d . . . . .
O4 O 0.43618(15) 0.22185(15) 0.44747(15) 0.0316(17) Uani 1 1 d . . . . .
O5 O 0.44398(14) 0.30138(14) 0.40960(17) 0.0292(16) Uani 1 1 d . . . . .
O6 O 0.46995(15) 0.33390(15) 0.45801(14) 0.0326(17) Uani 1 1 d . . . . .
O7 O 0.49977(15) 0.28904(14) 0.49115(14) 0.0292(17) Uani 1 1 d . . . . .
O8 O 0.48257(14) 0.27020(13) 0.42770(17) 0.0259(16) Uani 1 1 d . . . . .
O9 O 0.5380(2) 0.2683(3) 0.5423(2) 0.097(3) Uani 1 1 d . U . . .
O10 O 0.5904(3) 0.2974(3) 0.5586(4) 0.170(6) Uani 1 1 d . U . . .
N1 N 0.5307(3) 0.3133(2) 0.5682(2) 0.056(3) Uani 1 1 d . . . . .
N2 N 0.5252(3) 0.333333 0.583333 0.060(4) Uani 1 2 d S T P . .
C1 C 0.3468(3) 0.2421(2) 0.4683(3) 0.040(3) Uani 1 1 d . . . . .
H1A H 0.329732 0.227172 0.455145 0.048 Uiso 1 1 calc R U . . .
C2 C 0.3766(3) 0.2480(2) 0.4609(2) 0.028(3) Uani 1 1 d . U . . .
C3 C 0.4026(3) 0.2688(2) 0.4795(3) 0.029(3) Uani 1 1 d . U . . .
C4 C 0.3966(3) 0.2855(2) 0.5053(2) 0.029(3) Uani 1 1 d . . . . .
C5 C 0.3667(3) 0.2795(3) 0.5120(3) 0.045(3) Uani 1 1 d . . . . .
H5A H 0.363580 0.291065 0.529249 0.054 Uiso 1 1 calc R U . . .
C6 C 0.3411(2) 0.2573(3) 0.4943(3) 0.051(3) Uani 1 1 d D . . . .
C7 C 0.3071(2) 0.2482(3) 0.5025(3) 0.077(4) Uani 1 1 d D . . . .
C8 C 0.2911(3) 0.2507(4) 0.4701(3) 0.151(8) Uani 1 1 d D . . . .
H8A H 0.292084 0.237333 0.452439 0.226 Uiso 1 1 calc R U . . .
H8B H 0.269196 0.244032 0.475019 0.226 Uiso 1 1 calc R U . . .
H8C H 0.301791 0.272440 0.462257 0.226 Uiso 1 1 calc R U . . .
C9 C 0.2895(3) 0.2138(3) 0.5142(4) 0.153(8) Uani 1 1 d D . . . .
H9A H 0.290737 0.200553 0.496485 0.229 Uiso 1 1 calc R U . . .
H9B H 0.299107 0.211690 0.534997 0.229 Uiso 1 1 calc R U . . .
H9C H 0.267604 0.207328 0.518513 0.229 Uiso 1 1 calc R U . . .
C10 C 0.3054(3) 0.2690(4) 0.5297(4) 0.151(7) Uani 1 1 d D U . . .
H10A H 0.315566 0.267524 0.550359 0.226 Uiso 1 1 calc R U . . .
H10B H 0.316107 0.290729 0.521780 0.226 Uiso 1 1 calc R U . . .
H10C H 0.283512 0.262321 0.534542 0.226 Uiso 1 1 calc R U . . .
C11 C 0.4025(3) 0.2820(2) 0.5898(3) 0.038(3) Uani 1 1 d . . . . .
H11A H 0.389052 0.290523 0.588633 0.045 Uiso 1 1 calc R U . . .
C12 C 0.4251(3) 0.2899(2) 0.5659(2) 0.030(3) Uani 1 1 d . . . . .
C13 C 0.4464(3) 0.2794(2) 0.5670(3) 0.034(3) Uani 1 1 d . U . . .
C14 C 0.4438(3) 0.2601(2) 0.5945(3) 0.039(3) Uani 1 1 d . . . . .
C15 C 0.4200(3) 0.2512(2) 0.6183(3) 0.036(3) Uani 1 1 d . . . . .
H15A H 0.418216 0.237634 0.636289 0.043 Uiso 1 1 calc R U . . .
C16 C 0.3990(2) 0.2617(3) 0.6160(3) 0.045(3) Uani 1 1 d D . . . .
C17 C 0.3719(2) 0.2504(3) 0.6414(2) 0.062(4) Uani 1 1 d D U . . .
C18 C 0.3434(3) 0.2504(4) 0.6265(4) 0.176(8) Uani 1 1 d D U . . .
H18A H 0.335943 0.236524 0.606805 0.264 Uiso 1 1 calc R U . . .
H18B H 0.326859 0.242927 0.643636 0.264 Uiso 1 1 calc R U . . .
H18C H 0.349143 0.271611 0.619647 0.264 Uiso 1 1 calc R U . . .
C19 C 0.3834(4) 0.2721(4) 0.6722(4) 0.221(11) Uani 1 1 d D U . . .
H19A H 0.401749 0.272213 0.681836 0.332 Uiso 1 1 calc R U . . .
H19B H 0.389092 0.293285 0.665206 0.332 Uiso 1 1 calc R U . . .
H19C H 0.366807 0.264601 0.689195 0.332 Uiso 1 1 calc R U . . .
C20 C 0.3615(4) 0.2169(3) 0.6539(5) 0.223(11) Uani 1 1 d D U . . .
H20A H 0.353980 0.202488 0.634671 0.334 Uiso 1 1 calc R U . . .
H20B H 0.379228 0.216530 0.664487 0.334 Uiso 1 1 calc R U . . .
H20C H 0.344648 0.210522 0.670535 0.334 Uiso 1 1 calc R U . . .
C21 C 0.4342(3) 0.1826(3) 0.5951(3) 0.043(3) Uani 1 1 d . . . . .
H21A H 0.432197 0.184933 0.618696 0.052 Uiso 1 1 calc R U . . .
C22 C 0.4517(2) 0.2088(3) 0.5760(3) 0.038(3) Uani 1 1 d . . . . .
C23 C 0.4554(2) 0.2072(3) 0.5407(3) 0.032(3) Uani 1 1 d . . . . .
C24 C 0.4407(2) 0.1770(3) 0.5275(2) 0.030(3) Uani 1 1 d . . . . .
C25 C 0.4238(2) 0.1507(3) 0.5477(3) 0.039(3) Uani 1 1 d . U . . .
H25A H 0.414874 0.130622 0.537571 0.047 Uiso 1 1 calc R U . . .
C26 C 0.4195(2) 0.1528(3) 0.5815(3) 0.044(3) Uani 1 1 d D . . . .
C27 C 0.4004(2) 0.1248(2) 0.6051(3) 0.074(4) Uani 1 1 d D . . . .
C28 C 0.4223(3) 0.1216(3) 0.6304(3) 0.109(6) Uani 1 1 d D . . . .
H28A H 0.437603 0.118400 0.618030 0.164 Uiso 1 1 calc R U . . .
H28B H 0.433128 0.140729 0.643955 0.164 Uiso 1 1 calc R U . . .
H28C H 0.409993 0.103768 0.645313 0.164 Uiso 1 1 calc R U . . .
C29 C 0.3763(3) 0.1298(3) 0.6242(3) 0.133(7) Uani 1 1 d D . . . .
H29A H 0.362460 0.131830 0.607970 0.200 Uiso 1 1 calc R U . . .
H29B H 0.364029 0.111982 0.639136 0.200 Uiso 1 1 calc R U . . .
H29C H 0.387164 0.148943 0.637778 0.200 Uiso 1 1 calc R U . . .
C30 C 0.3831(3) 0.0942(2) 0.5845(2) 0.078(4) Uani 1 1 d D . . . .
H30A H 0.398325 0.090764 0.572134 0.117 Uiso 1 1 calc R U . . .
H30B H 0.371108 0.076642 0.599889 0.117 Uiso 1 1 calc R U . . .
H30C H 0.368879 0.095737 0.568339 0.117 Uiso 1 1 calc R U . . .
C31 C 0.3792(3) 0.1455(2) 0.4786(3) 0.044(3) Uani 1 1 d . U . . .
H31A H 0.378791 0.127861 0.488784 0.052 Uiso 1 1 calc R U . . .
C32 C 0.4079(2) 0.1709(2) 0.4710(2) 0.027(3) Uani 1 1 d . U . . .
C33 C 0.4092(3) 0.1965(3) 0.4548(2) 0.028(3) Uani 1 1 d . U . . .
C34 C 0.3807(3) 0.1947(2) 0.4475(2) 0.030(3) Uani 1 1 d . U . . .
C35 C 0.3524(3) 0.1696(3) 0.4562(2) 0.039(3) Uani 1 1 d . U . . .
H35A H 0.333771 0.169877 0.451024 0.046 Uiso 1 1 calc R U . . .
C36 C 0.3507(2) 0.1440(2) 0.4723(3) 0.048(3) Uani 1 1 d D U . . .
C37 C 0.3193(2) 0.1164(2) 0.4842(3) 0.068(4) Uani 1 1 d D . . . .
C38 C 0.3224(3) 0.1079(4) 0.5209(3) 0.135(7) Uani 1 1 d D U . . .
H38A H 0.327585 0.125780 0.535633 0.202 Uiso 1 1 calc R U . . .
H38B H 0.302514 0.090001 0.528142 0.202 Uiso 1 1 calc R U . . .
H38C H 0.338894 0.102518 0.522187 0.202 Uiso 1 1 calc R U . . .
C39 C 0.3112(3) 0.0886(3) 0.4610(4) 0.153(9) Uani 1 1 d D . . . .
H39A H 0.309260 0.094098 0.437678 0.230 Uiso 1 1 calc R U . . .
H39B H 0.327695 0.083175 0.462299 0.230 Uiso 1 1 calc R U . . .
H39C H 0.291315 0.070658 0.468253 0.230 Uiso 1 1 calc R U . . .
C40 C 0.2927(3) 0.1240(3) 0.4828(3) 0.094(5) Uani 1 1 d D . . . .
H40A H 0.297716 0.141784 0.497560 0.141 Uiso 1 1 calc R U . . .
H40B H 0.290257 0.129203 0.459440 0.141 Uiso 1 1 calc R U . . .
H40C H 0.273198 0.105797 0.490303 0.141 Uiso 1 1 calc R U . . .
C41 C 0.4720(2) 0.3557(2) 0.3385(3) 0.034(3) Uani 1 1 d . . . . .
H41A H 0.477113 0.376545 0.333783 0.041 Uiso 1 1 calc R U . . .
C42 C 0.4622(2) 0.3442(3) 0.3705(3) 0.029(3) Uani 1 1 d . . . . .
C43 C 0.4545(2) 0.3132(3) 0.3789(3) 0.031(3) Uani 1 1 d . . . . .
C44 C 0.4580(2) 0.2956(2) 0.3536(3) 0.025(3) Uani 1 1 d . . . . .
C45 C 0.4676(2) 0.3079(3) 0.3208(3) 0.035(3) Uani 1 1 d . . . . .
H45A H 0.469209 0.295263 0.303698 0.042 Uiso 1 1 calc R U . . .
C46 C 0.4747(2) 0.3382(3) 0.3128(2) 0.029(3) Uani 1 1 d D . . . .
C47 C 0.48366(19) 0.35098(19) 0.2765(2) 0.037(3) Uani 1 1 d D . . . .
C48 C 0.5070(2) 0.38610(17) 0.2771(2) 0.052(3) Uani 1 1 d D . . . .
H48A H 0.526068 0.389934 0.288856 0.078 Uiso 1 1 calc R U . . .
H48B H 0.512131 0.393944 0.253868 0.078 Uiso 1 1 calc R U . . .
H48C H 0.497763 0.396913 0.289041 0.078 Uiso 1 1 calc R U . . .
C49 C 0.4987(2) 0.3350(2) 0.2565(3) 0.066(4) Uani 1 1 d D . . . .
H49A H 0.484141 0.312414 0.255725 0.099 Uiso 1 1 calc R U . . .
H49B H 0.503275 0.343295 0.233384 0.099 Uiso 1 1 calc R U . . .
H49C H 0.518041 0.339092 0.267658 0.099 Uiso 1 1 calc R U . . .
C50 C 0.45385(19) 0.3449(3) 0.2582(3) 0.068(4) Uani 1 1 d D . . . .
H50A H 0.438950 0.322399 0.257878 0.102 Uiso 1 1 calc R U . . .
H50B H 0.444565 0.355671 0.270125 0.102 Uiso 1 1 calc R U . . .
H50C H 0.458933 0.352702 0.234952 0.102 Uiso 1 1 calc R U . . .
C51 C 0.5398(3) 0.4095(3) 0.4716(3) 0.037(3) Uani 1 1 d . . . . .
H51A H 0.556592 0.418742 0.487309 0.044 Uiso 1 1 calc R U . . .
C52 C 0.5176(3) 0.3784(3) 0.4751(2) 0.028(3) Uani 1 1 d . . . . .
C53 C 0.4920(3) 0.3639(3) 0.4533(3) 0.032(3) Uani 1 1 d . U . . .
C54 C 0.4897(2) 0.3821(2) 0.4273(3) 0.033(3) Uani 1 1 d . . . . .
C55 C 0.5127(3) 0.4132(3) 0.4245(3) 0.035(3) Uani 1 1 d . U . . .
H55A H 0.510825 0.425337 0.406937 0.042 Uiso 1 1 calc R U . . .
C56 C 0.5381(2) 0.4276(2) 0.4458(3) 0.038(3) Uani 1 1 d D . . . .
C57 C 0.5618(2) 0.4626(2) 0.4415(2) 0.055(3) Uani 1 1 d D . . . .
C58 C 0.5904(3) 0.4731(3) 0.4648(3) 0.094(5) Uani 1 1 d D . . . .
H58A H 0.604945 0.495468 0.461453 0.141 Uiso 1 1 calc R U . . .
H58B H 0.583482 0.469355 0.488456 0.141 Uiso 1 1 calc R U . . .
H58C H 0.600804 0.461278 0.459307 0.141 Uiso 1 1 calc R U . . .
C59 C 0.5463(3) 0.4822(3) 0.4499(4) 0.123(7) Uani 1 1 d D . . . .
H59A H 0.561583 0.504445 0.447114 0.185 Uiso 1 1 calc R U . . .
H59B H 0.528636 0.476415 0.434611 0.185 Uiso 1 1 calc R U . . .
H59C H 0.538847 0.478247 0.473366 0.185 Uiso 1 1 calc R U . . .
C60 C 0.5734(3) 0.4691(3) 0.4048(2) 0.080(4) Uani 1 1 d D . . . .
H60A H 0.588447 0.491377 0.402090 0.121 Uiso 1 1 calc R U . . .
H60B H 0.583400 0.456866 0.399263 0.121 Uiso 1 1 calc R U . . .
H60C H 0.555603 0.463174 0.389597 0.121 Uiso 1 1 calc R U . . .
C61 C 0.5789(3) 0.3209(3) 0.4574(3) 0.045(3) Uani 1 1 d . . . . .
H61A H 0.590783 0.313875 0.445131 0.054 Uiso 1 1 calc R U . . .
C62 C 0.5472(3) 0.2996(2) 0.4644(2) 0.035(3) Uani 1 1 d . . . . .
C63 C 0.5292(3) 0.3093(3) 0.4811(2) 0.028(3) Uani 1 1 d . U . . .
C64 C 0.5422(3) 0.3408(3) 0.4889(2) 0.033(3) Uani 1 1 d . . . . .
C65 C 0.5738(3) 0.3609(3) 0.4823(3) 0.045(3) Uani 1 1 d . . . . .
H65A H 0.582513 0.382368 0.488075 0.055 Uiso 1 1 calc R U . . .
C66 C 0.5931(2) 0.3514(3) 0.4679(3) 0.048(3) Uani 1 1 d D . . . .
C67 C 0.6283(2) 0.3737(2) 0.4630(3) 0.068(4) Uani 1 1 d D . . . .
C68 C 0.6438(3) 0.3757(4) 0.4969(3) 0.188(11) Uani 1 1 d D . . . .
H68A H 0.634600 0.382830 0.514313 0.282 Uiso 1 1 calc R U . . .
H68B H 0.640472 0.355086 0.503093 0.282 Uiso 1 1 calc R U . . .
H68C H 0.666230 0.390562 0.495256 0.282 Uiso 1 1 calc R U . . .
C69 C 0.6426(3) 0.3626(3) 0.4357(4) 0.120(6) Uani 1 1 d D . . . .
H69A H 0.632610 0.361303 0.413867 0.181 Uiso 1 1 calc R U . . .
H69B H 0.665051 0.377418 0.433979 0.181 Uiso 1 1 calc R U . . .
H69C H 0.639293 0.341942 0.441817 0.181 Uiso 1 1 calc R U . . .
C70 C 0.6342(3) 0.4062(2) 0.4526(4) 0.128(7) Uani 1 1 d D . . . .
H70A H 0.624160 0.404773 0.430785 0.192 Uiso 1 1 calc R U . . .
H70B H 0.625358 0.413877 0.469852 0.192 Uiso 1 1 calc R U . . .
H70C H 0.656675 0.420644 0.450750 0.192 Uiso 1 1 calc R U . . .
C71 C 0.4996(3) 0.2519(2) 0.3434(3) 0.036(3) Uani 1 1 d . . . . .
H71A H 0.491434 0.248856 0.321123 0.044 Uiso 1 1 calc R U . . .
C72 C 0.4847(2) 0.2585(2) 0.3694(3) 0.027(3) Uani 1 1 d . . . . .
C73 C 0.4959(3) 0.2635(2) 0.4027(3) 0.027(3) Uani 1 1 d . . . . .
C74 C 0.5218(3) 0.2597(2) 0.4086(3) 0.031(3) Uani 1 1 d . . . . .
C75 C 0.5362(2) 0.2532(2) 0.3826(4) 0.034(3) Uani 1 1 d . . . . .
H75A H 0.553903 0.251105 0.387511 0.041 Uiso 1 1 calc R U . . .
C76 C 0.5257(3) 0.2496(2) 0.3492(3) 0.039(3) Uani 1 1 d D . . . .
C77 C 0.5433(2) 0.2431(2) 0.3213(2) 0.049(3) Uani 1 1 d D . . . .
C78 C 0.5266(3) 0.2374(3) 0.2872(3) 0.112(6) Uani 1 1 d D . . . .
H78A H 0.538233 0.233311 0.269851 0.168 Uiso 1 1 calc R U . . .
H78B H 0.505450 0.219375 0.289056 0.168 Uiso 1 1 calc R U . . .
H78C H 0.525335 0.255931 0.280883 0.168 Uiso 1 1 calc R U . . .
C79 C 0.5765(2) 0.2714(2) 0.3180(3) 0.088(5) Uani 1 1 d D . . . .
H79A H 0.587379 0.275165 0.339695 0.132 Uiso 1 1 calc R U . . .
H79B H 0.587977 0.267069 0.300575 0.132 Uiso 1 1 calc R U . . .
H79C H 0.575239 0.289841 0.311524 0.132 Uiso 1 1 calc R U . . .
C80 C 0.5463(3) 0.2143(2) 0.3301(3) 0.086(4) Uani 1 1 d D . . . .
H80A H 0.557021 0.217702 0.351903 0.129 Uiso 1 1 calc R U . . .
H80B H 0.525494 0.195797 0.331554 0.129 Uiso 1 1 calc R U . . .
H80C H 0.558420 0.211189 0.312438 0.129 Uiso 1 1 calc R U . . .
C81 C 0.5585(4) 0.3186(3) 0.5728(3) 0.075(4) Uani 1 1 d . U . . .
C82 C 0.5633(5) 0.2929(5) 0.5581(5) 0.118(6) Uani 1 1 d . U . . .

loop_
_atom_site_aniso_label
_atom_site_aniso_U_11
_atom_site_aniso_U_22
_atom_site_aniso_U_33
_atom_site_aniso_U_23
_atom_site_aniso_U_13
_atom_site_aniso_U_12
Co1 0.0301(10) 0.0260(10) 0.0245(10) 0.0018(8) 0.0032(8) 0.0114(8)
Co2 0.0322(11) 0.0289(10) 0.0271(10) -0.0007(8) 0.0004(8) 0.0117(9)
Co3 0.0314(10) 0.0284(10) 0.0266(10) 0.0013(8) 0.0017(8) 0.0112(9)
Co4 0.0456(12) 0.0349(11) 0.0306(11) -0.0051(8) -0.0042(8) 0.0172(9)
S1 0.0410(18) 0.0318(17) 0.0307(17) -0.0045(14) -0.0001(14) 0.0158(15)
S2 0.0541(19) 0.0441(19) 0.0271(17) -0.0039(14) -0.0036(14) 0.0263(16)
S3 0.0427(18) 0.0356(17) 0.0297(17) 0.0005(13) 0.0019(13) 0.0200(15)
S4 0.0321(17) 0.0316(17) 0.0274(16) -0.0008(13) -0.0010(13) 0.0120(14)
S5 0.0530(19) 0.0389(18) 0.0365(18) -0.0004(14) 0.0008(15) 0.0291(16)
S6 0.0400(18) 0.0311(17) 0.0316(17) -0.0021(13) -0.0007(13) 0.0134(14)
S7 0.0332(17) 0.0344(18) 0.0413(18) 0.0016(14) -0.0016(13) 0.0184(14)
S8 0.0344(17) 0.0261(16) 0.0280(16) 0.0018(12) 0.0035(13) 0.0130(14)
O1 0.024(5) 0.031(4) 0.026(4) -0.002(3) 0.002(3) 0.011(3)
O2 0.056(5) 0.053(5) 0.020(4) 0.010(4) 0.016(4) 0.033(4)
O3 0.048(5) 0.026(5) 0.026(4) 0.004(4) 0.000(4) 0.006(4)
O4 0.023(4) 0.024(4) 0.039(4) 0.005(3) 0.003(3) 0.004(4)
O5 0.042(4) 0.024(4) 0.022(5) 0.008(4) 0.006(4) 0.016(3)
O6 0.038(4) 0.017(4) 0.031(4) 0.006(3) -0.002(3) 0.004(4)
O7 0.025(5) 0.029(4) 0.028(4) 0.000(3) 0.003(3) 0.010(4)
O8 0.023(4) 0.028(4) 0.024(4) 0.003(3) 0.003(3) 0.012(3)
O9 0.071(7) 0.141(9) 0.108(8) 0.026(7) 0.004(6) 0.073(7)
O10 0.087(8) 0.251(14) 0.230(13) -0.060(10) -0.022(8) 0.127(9)
N1 0.081(9) 0.038(7) 0.050(7) 0.002(6) 0.001(7) 0.031(7)
N2 0.083(9) 0.045(11) 0.040(9) 0.001(8) 0.001(4) 0.022(5)
C1 0.027(9) 0.051(8) 0.041(8) -0.005(6) -0.008(6) 0.018(7)
C2 0.024(6) 0.034(6) 0.019(5) -0.003(5) 0.003(5) 0.010(5)
C3 0.028(7) 0.027(6) 0.032(6) 0.009(5) 0.001(6) 0.014(5)
C4 0.031(8) 0.026(7) 0.029(7) 0.010(6) 0.008(6) 0.012(6)
C5 0.036(9) 0.054(9) 0.050(8) -0.014(7) 0.006(7) 0.027(8)
C6 0.027(9) 0.066(9) 0.059(9) -0.023(8) -0.001(7) 0.023(8)
C7 0.043(10) 0.106(13) 0.090(11) -0.035(9) -0.005(8) 0.042(9)
C8 0.064(12) 0.20(2) 0.20(2) -0.060(16) -0.040(13) 0.075(13)
C9 0.058(11) 0.150(18) 0.23(2) 0.046(16) 0.061(13) 0.037(12)
C10 0.069(10) 0.197(15) 0.179(15) -0.090(13) 0.005(10) 0.061(10)
C11 0.041(8) 0.040(8) 0.030(8) -0.002(7) -0.003(7) 0.019(6)
C12 0.034(7) 0.034(7) 0.015(7) -0.004(5) 0.003(6) 0.012(6)
C13 0.036(6) 0.032(6) 0.025(7) -0.005(5) 0.000(6) 0.009(5)
C14 0.045(8) 0.039(7) 0.022(7) 0.004(6) 0.007(7) 0.013(6)
C15 0.042(8) 0.030(7) 0.017(7) 0.004(5) 0.003(7) 0.004(7)
C16 0.041(8) 0.053(8) 0.036(9) 0.000(7) 0.008(7) 0.021(7)
C17 0.072(9) 0.079(10) 0.032(8) 0.023(7) 0.011(7) 0.036(8)
C18 0.094(11) 0.286(19) 0.150(14) 0.087(13) 0.024(10) 0.096(12)
C19 0.156(15) 0.262(19) 0.142(15) -0.058(14) 0.093(12) 0.027(13)
C20 0.197(17) 0.219(18) 0.271(19) 0.071(15) 0.132(15) 0.117(14)
C21 0.069(8) 0.041(9) 0.024(7) 0.013(8) 0.010(7) 0.031(8)
C22 0.048(8) 0.037(9) 0.035(9) 0.005(7) -0.001(6) 0.027(7)
C23 0.034(7) 0.040(10) 0.017(9) 0.004(8) 0.001(6) 0.016(7)
C24 0.039(7) 0.032(8) 0.021(7) 0.002(7) -0.001(6) 0.019(6)
C25 0.052(6) 0.033(7) 0.033(7) 0.001(6) 0.000(5) 0.022(5)
C26 0.063(8) 0.036(9) 0.033(9) 0.005(8) 0.003(7) 0.024(7)
C27 0.112(12) 0.036(9) 0.055(9) 0.015(8) 0.028(9) 0.022(9)
C28 0.182(17) 0.065(10) 0.054(10) 0.023(8) -0.029(11) 0.041(11)
C29 0.162(16) 0.089(12) 0.127(15) 0.042(10) 0.116(14) 0.047(12)
C30 0.091(10) 0.049(9) 0.062(9) 0.035(8) 0.017(8) 0.011(8)
C31 0.049(7) 0.033(6) 0.044(6) 0.006(5) 0.002(5) 0.017(6)
C32 0.033(6) 0.019(6) 0.021(5) -0.005(5) 0.002(5) 0.005(5)
C33 0.033(7) 0.025(6) 0.022(6) -0.002(5) 0.001(5) 0.013(6)
C34 0.030(6) 0.031(6) 0.021(5) 0.005(5) 0.000(5) 0.009(5)
C35 0.036(7) 0.039(6) 0.033(6) 0.006(5) 0.001(5) 0.013(6)
C36 0.042(7) 0.043(7) 0.046(6) 0.000(6) 0.001(5) 0.012(6)
C37 0.048(9) 0.043(9) 0.079(10) 0.030(8) 0.004(7) -0.002(8)
C38 0.074(10) 0.153(13) 0.117(12) 0.078(11) 0.008(9) 0.011(9)
C39 0.092(13) 0.048(10) 0.24(2) -0.033(13) 0.069(13) -0.029(9)
C40 0.032(8) 0.080(10) 0.156(15) 0.025(10) 0.025(9) 0.018(8)
C41 0.046(7) 0.027(7) 0.026(8) 0.000(7) 0.001(6) 0.016(6)
C42 0.037(7) 0.031(9) 0.025(8) 0.000(6) 0.003(6) 0.022(6)
C43 0.030(7) 0.028(9) 0.028(9) 0.002(8) -0.005(6) 0.010(6)
C44 0.029(7) 0.020(7) 0.021(8) 0.002(7) 0.001(5) 0.008(5)
C45 0.031(7) 0.038(9) 0.036(9) -0.010(7) -0.009(6) 0.018(6)
C46 0.030(7) 0.024(8) 0.024(8) 0.009(7) 0.000(5) 0.007(6)
C47 0.038(7) 0.045(8) 0.033(8) 0.011(6) 0.008(6) 0.023(7)
C48 0.066(8) 0.030(8) 0.039(7) 0.016(6) 0.010(6) 0.009(7)
C49 0.099(10) 0.065(9) 0.039(8) 0.012(7) 0.021(7) 0.045(8)
C50 0.049(9) 0.085(10) 0.048(8) 0.017(7) -0.005(7) 0.018(7)
C51 0.047(8) 0.033(9) 0.028(7) 0.000(7) 0.002(6) 0.017(8)
C52 0.032(7) 0.019(8) 0.030(7) -0.003(6) 0.007(6) 0.010(6)
C53 0.043(7) 0.024(7) 0.030(6) 0.005(6) 0.003(6) 0.017(6)
C54 0.034(7) 0.019(7) 0.039(8) -0.004(6) 0.006(6) 0.006(7)
C55 0.049(7) 0.027(7) 0.030(6) 0.003(5) 0.007(6) 0.019(6)
C56 0.044(9) 0.028(8) 0.035(8) -0.007(7) 0.011(7) 0.014(7)
C57 0.065(9) 0.030(9) 0.048(9) 0.011(6) 0.020(7) 0.007(8)
C58 0.093(12) 0.059(10) 0.060(10) 0.006(7) -0.001(9) -0.014(8)
C59 0.115(13) 0.027(8) 0.222(19) 0.000(10) 0.068(13) 0.032(9)
C60 0.064(9) 0.062(9) 0.062(10) 0.023(7) 0.012(8) -0.010(7)
C61 0.032(9) 0.055(10) 0.050(8) 0.006(7) 0.003(6) 0.024(8)
C62 0.039(9) 0.040(8) 0.028(7) -0.002(6) -0.003(6) 0.022(8)
C63 0.022(7) 0.024(7) 0.027(6) 0.006(5) 0.003(5) 0.002(6)
C64 0.023(8) 0.032(8) 0.032(7) 0.002(6) -0.008(5) 0.003(7)
C65 0.050(10) 0.026(8) 0.055(8) -0.003(6) -0.016(7) 0.014(9)
C66 0.048(10) 0.029(10) 0.069(9) -0.003(7) -0.011(7) 0.020(9)
C67 0.023(9) 0.046(9) 0.107(12) 0.004(8) -0.009(8) -0.004(8)
C68 0.047(11) 0.26(3) 0.157(18) 0.091(17) -0.029(12) -0.001(13)
C69 0.039(9) 0.104(13) 0.189(17) -0.005(12) 0.044(11) 0.014(9)
C70 0.041(9) 0.048(10) 0.26(2) 0.036(12) 0.025(11) -0.006(8)
C71 0.039(8) 0.031(7) 0.038(8) 0.002(5) 0.009(7) 0.017(6)
C72 0.031(7) 0.012(6) 0.038(9) 0.002(5) 0.013(7) 0.011(5)
C73 0.030(8) 0.025(7) 0.015(8) 0.000(5) 0.010(7) 0.006(6)
C74 0.021(7) 0.027(7) 0.047(9) 0.010(6) 0.013(7) 0.013(6)
C75 0.017(7) 0.029(7) 0.059(10) 0.005(6) 0.007(7) 0.012(6)
C76 0.046(9) 0.038(7) 0.035(10) 0.000(6) 0.015(8) 0.023(7)
C77 0.058(9) 0.054(9) 0.040(8) -0.011(6) 0.004(7) 0.031(8)
C78 0.130(14) 0.189(18) 0.070(12) -0.019(11) 0.026(10) 0.118(14)
C79 0.081(11) 0.073(10) 0.105(12) 0.006(8) 0.058(9) 0.036(10)
C80 0.123(12) 0.073(10) 0.088(11) 0.010(8) 0.040(9) 0.068(10)
C81 0.091(11) 0.125(14) 0.050(10) 0.011(8) 0.015(8) 0.085(11)
C82 0.102(14) 0.171(17) 0.128(16) -0.017(11) 0.013(11) 0.104(12)

loop_
_atom_type_symbol
_atom_type_description
_atom_type_scat_dispersion_real
_atom_type_scat_dispersion_imag
_atom_type_scat_source
C C 0.0181 0.0091 'International Tables Vol C Tables 4.2.6.8 and 6.1.1.4'
N N 0.0311 0.0180 'International Tables Vol C Tables 4.2.6.8 and 6.1.1.4'
O O 0.0492 0.0322 'International Tables Vol C Tables 4.2.6.8 and 6.1.1.4'
S S 0.3331 0.5567 'International Tables Vol C Tables 4.2.6.8 and 6.1.1.4'
Co Co -2.3653 3.6143 'International Tables Vol C Tables 4.2.6.8 and 6.1.1.4'
H H 0.0000 0.0000 'International Tables Vol C Tables 4.2.6.8 and 6.1.1.4'

loop_
_geom_angle_atom_site_label_1
_geom_angle_atom_site_label_2
_geom_angle_atom_site_label_3
_geom_angle
_geom_angle_site_symmetry_1
_geom_angle_site_symmetry_3
_geom_angle_publ_flag
O5 Co1 O8 100.4(2) . . ?
O5 Co1 O4 169.2(3) . . ?
O8 Co1 O4 74.8(2) . . ?
O5 Co1 O1 85.2(3) . . ?
O8 Co1 O1 100.5(3) . . ?
O4 Co1 O1 86.2(2) . . ?
O5 Co1 S4 102.96(19) . . ?
O8 Co1 S4 156.67(19) . . ?
O4 Co1 S4 82.33(19) . . ?
O1 Co1 S4 82.33(19) . . ?
O5 Co1 S8 81.8(2) . . ?
O8 Co1 S8 81.8(2) . . ?
O4 Co1 S8 106.70(18) . . ?
O1 Co1 S8 166.97(18) . . ?
S4 Co1 S8 100.76(9) . . ?
O2 Co2 O1 103.2(3) . . ?
O2 Co2 O6 173.4(3) . . ?
O1 Co2 O6 81.6(2) . . ?
O2 Co2 O7 75.9(3) . . ?
O1 Co2 O7 96.5(3) . . ?
O6 Co2 O7 108.3(2) . . ?
O2 Co2 S1 81.4(2) . . ?
O1 Co2 S1 84.4(2) . . ?
O6 Co2 S1 94.74(18) . . ?
O7 Co2 S1 156.88(18) . . ?
O2 Co2 S6 97.5(2) . . ?
O1 Co2 S6 157.18(19) . . ?
O6 Co2 S6 78.56(19) . . ?
O7 Co2 S6 79.33(18) . . ?
S1 Co2 S6 108.21(10) . . ?
O4 Co3 O3 112.1(3) . . ?
O4 Co3 O7 128.2(2) . . ?
O3 Co3 O7 83.2(3) . . ?
O4 Co3 O8 73.1(2) . . ?
O3 Co3 O8 159.6(3) . . ?
O7 Co3 O8 78.7(2) . . ?
O4 Co3 S7 129.38(19) . . ?
O3 Co3 S7 110.8(2) . . ?
O7 Co3 S7 82.21(19) . . ?
O8 Co3 S7 76.08(18) . . ?
O2 Co4 O3 93.5(3) . . ?
O2 Co4 N1 92.9(4) . . ?
O3 Co4 N1 173.6(4) . . ?
O2 Co4 O9 168.8(4) . . ?
O3 Co4 O9 93.3(4) . . ?
N1 Co4 O9 80.5(5) . . ?
O2 Co4 O7 74.1(2) . . ?
O3 Co4 O7 79.3(3) . . ?
N1 Co4 O7 102.9(3) . . ?
O9 Co4 O7 98.5(3) . . ?
O2 Co4 S2 83.0(2) . . ?
O3 Co4 S2 84.6(2) . . ?
N1 Co4 S2 95.8(3) . . ?
O9 Co4 S2 106.5(3) . . ?
O7 Co4 S2 150.92(19) . . ?
C4 S1 C12 99.4(4) . . ?
C4 S1 Co2 93.4(4) . . ?
C12 S1 Co2 94.7(4) . . ?
C22 S2 C14 104.6(5) . . ?
C22 S2 Co4 92.7(4) . . ?
C14 S2 Co4 94.7(4) . . ?
C32 S3 C24 97.8(4) . . ?
C2 S4 C34 102.4(4) . . ?
C2 S4 Co1 95.0(4) . . ?
C34 S4 Co1 96.6(4) . . ?
C42 S5 C54 103.5(4) . . ?
C52 S6 C64 100.6(4) . . ?
C52 S6 Co2 98.3(4) . . ?
C64 S6 Co2 95.3(4) . . ?
C74 S7 C62 102.5(4) . . ?
C74 S7 Co3 93.9(4) . . ?
C62 S7 Co3 93.7(4) . . ?
C44 S8 C72 103.8(4) . . ?
C44 S8 Co1 93.5(4) . . ?
C72 S8 Co1 93.6(4) . . ?
C3 O1 Co2 119.9(6) . . ?
C3 O1 Co1 114.2(6) . . ?
Co2 O1 Co1 120.1(3) . . ?
C13 O2 Co2 124.3(7) . . ?
C13 O2 Co4 122.5(7) . . ?
Co2 O2 Co4 112.9(4) . . ?
C23 O3 Co4 120.2(6) . . ?
C23 O3 Co3 136.9(6) . . ?
Co4 O3 Co3 102.8(3) . . ?
C33 O4 Co3 132.0(6) . . ?
C33 O4 Co1 121.5(6) . . ?
Co3 O4 Co1 98.6(3) . . ?
C43 O5 Co1 122.6(6) . . ?
C53 O6 Co2 124.1(6) . . ?
C63 O7 Co3 119.9(6) . . ?
C63 O7 Co2 118.1(6) . . ?
Co3 O7 Co2 112.7(3) . . ?
C63 O7 Co4 110.7(5) . . ?
Co3 O7 Co4 93.3(2) . . ?
Co2 O7 Co4 95.9(2) . . ?
C73 O8 Co1 120.7(6) . . ?
C73 O8 Co3 113.5(6) . . ?
Co1 O8 Co3 96.5(3) . . ?
C82 O9 Co4 111.1(10) . . ?
C81 N1 N2 113.1(13) . . ?
C81 N1 Co4 119.1(9) . . ?
N2 N1 Co4 127.2(10) . . ?
N1 N2 N1 107.5(16) . 17 ?
C2 C1 C6 121.8(9) . . ?
C2 C1 H1A 119.1 . . ?
C6 C1 H1A 119.1 . . ?
C1 C2 C3 122.7(9) . . ?
C1 C2 S4 118.4(9) . . ?
C3 C2 S4 119.0(8) . . ?
O1 C3 C2 123.6(10) . . ?
O1 C3 C4 121.6(9) . . ?
C2 C3 C4 114.8(9) . . ?
C5 C4 C3 121.4(9) . . ?
C5 C4 S1 118.2(9) . . ?
C3 C4 S1 120.4(8) . . ?
C6 C5 C4 122.1(9) . . ?
C6 C5 H5A 118.9 . . ?
C4 C5 H5A 118.9 . . ?
C5 C6 C1 117.0(9) . . ?
C5 C6 C7 124.0(11) . . ?
C1 C6 C7 118.9(11) . . ?
C10 C7 C8 109.1(7) . . ?
C10 C7 C6 111.7(10) . . ?
C8 C7 C6 109.5(10) . . ?
C10 C7 C9 110.1(8) . . ?
C8 C7 C9 108.0(7) . . ?
C6 C7 C9 108.4(9) . . ?
C7 C8 H8A 109.5 . . ?
C7 C8 H8B 109.5 . . ?
H8A C8 H8B 109.5 . . ?
C7 C8 H8C 109.5 . . ?
H8A C8 H8C 109.5 . . ?
H8B C8 H8C 109.5 . . ?
C7 C9 H9A 109.5 . . ?
C7 C9 H9B 109.5 . . ?
H9A C9 H9B 109.5 . . ?
C7 C9 H9C 109.5 . . ?
H9A C9 H9C 109.5 . . ?
H9B C9 H9C 109.5 . . ?
C7 C10 H10A 109.5 . . ?
C7 C10 H10B 109.5 . . ?
H10A C10 H10B 109.5 . . ?
C7 C10 H10C 109.5 . . ?
H10A C10 H10C 109.5 . . ?
H10B C10 H10C 109.5 . . ?
C12 C11 C16 120.8(10) . . ?
C12 C11 H11A 119.6 . . ?
C16 C11 H11A 119.6 . . ?
C11 C12 C13 122.5(10) . . ?
C11 C12 S1 120.4(9) . . ?
C13 C12 S1 117.1(9) . . ?
O2 C13 C12 121.5(10) . . ?
O2 C13 C14 121.9(11) . . ?
C12 C13 C14 116.6(10) . . ?
C15 C14 C13 120.8(10) . . ?
C15 C14 S2 121.5(9) . . ?
C13 C14 S2 117.7(9) . . ?
C16 C15 C14 120.7(9) . . ?
C16 C15 H15A 119.6 . . ?
C14 C15 H15A 119.6 . . ?
C15 C16 C11 118.5(9) . . ?
C15 C16 C17 120.2(11) . . ?
C11 C16 C17 121.3(12) . . ?
C19 C17 C18 109.1(8) . . ?
C19 C17 C16 108.3(9) . . ?
C18 C17 C16 112.6(10) . . ?
C19 C17 C20 107.7(8) . . ?
C18 C17 C20 107.9(8) . . ?
C16 C17 C20 111.1(11) . . ?
C17 C18 H18A 109.5 . . ?
C17 C18 H18B 109.5 . . ?
H18A C18 H18B 109.5 . . ?
C17 C18 H18C 109.5 . . ?
H18A C18 H18C 109.5 . . ?
H18B C18 H18C 109.5 . . ?
C17 C19 H19A 109.5 . . ?
C17 C19 H19B 109.5 . . ?
H19A C19 H19B 109.5 . . ?
C17 C19 H19C 109.5 . . ?
H19A C19 H19C 109.5 . . ?
H19B C19 H19C 109.5 . . ?
C17 C20 H20A 109.5 . . ?
C17 C20 H20B 109.5 . . ?
H20A C20 H20B 109.5 . . ?
C17 C20 H20C 109.5 . . ?
H20A C20 H20C 109.5 . . ?
H20B C20 H20C 109.5 . . ?
C22 C21 C26 122.6(10) . . ?
C22 C21 H21A 118.7 . . ?
C26 C21 H21A 118.7 . . ?
C21 C22 C23 121.8(10) . . ?
C21 C22 S2 118.9(10) . . ?
C23 C22 S2 119.3(9) . . ?
O3 C23 C24 123.6(10) . . ?
O3 C23 C22 121.7(10) . . ?
C24 C23 C22 114.7(10) . . ?
C23 C24 C25 122.2(9) . . ?
C23 C24 S3 117.9(8) . . ?
C25 C24 S3 119.8(9) . . ?
C26 C25 C24 122.2(10) . . ?
C26 C25 H25A 118.9 . . ?
C24 C25 H25A 118.9 . . ?
C25 C26 C21 116.3(9) . . ?
C25 C26 C27 124.9(11) . . ?
C21 C26 C27 118.8(10) . . ?
C29 C27 C28 109.7(7) . . ?
C29 C27 C26 109.2(9) . . ?
C28 C27 C26 109.8(9) . . ?
C29 C27 C30 108.9(7) . . ?
C28 C27 C30 108.5(7) . . ?
C26 C27 C30 110.7(9) . . ?
C27 C28 H28A 109.5 . . ?
C27 C28 H28B 109.5 . . ?
H28A C28 H28B 109.5 . . ?
C27 C28 H28C 109.5 . . ?
H28A C28 H28C 109.5 . . ?
H28B C28 H28C 109.5 . . ?
C27 C29 H29A 109.5 . . ?
C27 C29 H29B 109.5 . . ?
H29A C29 H29B 109.5 . . ?
C27 C29 H29C 109.5 . . ?
H29A C29 H29C 109.5 . . ?
H29B C29 H29C 109.5 . . ?
C27 C30 H30A 109.5 . . ?
C27 C30 H30B 109.5 . . ?
H30A C30 H30B 109.5 . . ?
C27 C30 H30C 109.5 . . ?
H30A C30 H30C 109.5 . . ?
H30B C30 H30C 109.5 . . ?
C32 C31 C36 124.1(10) . . ?
C32 C31 H31A 118.0 . . ?
C36 C31 H31A 118.0 . . ?
C31 C32 C33 119.1(10) . . ?
C31 C32 S3 121.9(8) . . ?
C33 C32 S3 118.9(8) . . ?
O4 C33 C34 121.6(9) . . ?
O4 C33 C32 121.6(9) . . ?
C34 C33 C32 116.8(10) . . ?
C35 C34 C33 123.2(10) . . ?
C35 C34 S4 118.8(8) . . ?
C33 C34 S4 117.9(8) . . ?
C34 C35 C36 120.9(10) . . ?
C34 C35 H35A 119.5 . . ?
C36 C35 H35A 119.5 . . ?
C31 C36 C35 115.8(9) . . ?
C31 C36 C37 122.1(10) . . ?
C35 C36 C37 122.0(10) . . ?
C39 C37 C38 109.8(7) . . ?
C39 C37 C40 108.8(7) . . ?
C38 C37 C40 108.3(7) . . ?
C39 C37 C36 108.0(9) . . ?
C38 C37 C36 109.9(9) . . ?
C40 C37 C36 112.0(9) . . ?
C37 C38 H38A 109.5 . . ?
C37 C38 H38B 109.5 . . ?
H38A C38 H38B 109.5 . . ?
C37 C38 H38C 109.5 . . ?
H38A C38 H38C 109.5 . . ?
H38B C38 H38C 109.5 . . ?
C37 C39 H39A 109.5 . . ?
C37 C39 H39B 109.5 . . ?
H39A C39 H39B 109.5 . . ?
C37 C39 H39C 109.5 . . ?
H39A C39 H39C 109.5 . . ?
H39B C39 H39C 109.5 . . ?
C37 C40 H40A 109.5 . . ?
C37 C40 H40B 109.5 . . ?
H40A C40 H40B 109.5 . . ?
C37 C40 H40C 109.5 . . ?
H40A C40 H40C 109.5 . . ?
H40B C40 H40C 109.5 . . ?
C42 C41 C46 123.0(9) . . ?
C42 C41 H41A 118.5 . . ?
C46 C41 H41A 118.5 . . ?
C41 C42 C43 120.5(9) . . ?
C41 C42 S5 119.7(9) . . ?
C43 C42 S5 119.6(9) . . ?
O5 C43 C44 121.3(10) . . ?
O5 C43 C42 121.3(10) . . ?
C44 C43 C42 117.3(10) . . ?
C43 C44 C45 120.5(9) . . ?
C43 C44 S8 119.7(8) . . ?
C45 C44 S8 119.6(9) . . ?
C46 C45 C44 121.5(9) . . ?
C46 C45 H45A 119.2 . . ?
C44 C45 H45A 119.2 . . ?
C41 C46 C45 117.0(8) . . ?
C41 C46 C47 121.7(10) . . ?
C45 C46 C47 121.2(10) . . ?
C48 C47 C50 109.6(6) . . ?
C48 C47 C46 110.5(7) . . ?
C50 C47 C46 107.9(7) . . ?
C48 C47 C49 107.8(6) . . ?
C50 C47 C49 108.6(6) . . ?
C46 C47 C49 112.3(8) . . ?
C47 C48 H48A 109.5 . . ?
C47 C48 H48B 109.5 . . ?
H48A C48 H48B 109.5 . . ?
C47 C48 H48C 109.5 . . ?
H48A C48 H48C 109.5 . . ?
H48B C48 H48C 109.5 . . ?
C47 C49 H49A 109.5 . . ?
C47 C49 H49B 109.5 . . ?
H49A C49 H49B 109.5 . . ?
C47 C49 H49C 109.5 . . ?
H49A C49 H49C 109.5 . . ?
H49B C49 H49C 109.5 . . ?
C47 C50 H50A 109.5 . . ?
C47 C50 H50B 109.5 . . ?
H50A C50 H50B 109.5 . . ?
C47 C50 H50C 109.5 . . ?
H50A C50 H50C 109.5 . . ?
H50B C50 H50C 109.5 . . ?
C56 C51 C52 121.3(10) . . ?
C56 C51 H51A 119.3 . . ?
C52 C51 H51A 119.3 . . ?
C51 C52 C53 121.8(9) . . ?
C51 C52 S6 120.6(9) . . ?
C53 C52 S6 117.5(8) . . ?
O6 C53 C52 120.7(9) . . ?
O6 C53 C54 121.7(10) . . ?
C52 C53 C54 117.5(10) . . ?
C55 C54 C53 119.0(9) . . ?
C55 C54 S5 119.2(9) . . ?
C53 C54 S5 121.4(8) . . ?
C56 C55 C54 123.6(9) . . ?
C56 C55 H55A 118.2 . . ?
C54 C55 H55A 118.2 . . ?
C51 C56 C55 116.8(9) . . ?
C51 C56 C57 123.2(11) . . ?
C55 C56 C57 119.9(10) . . ?
C56 C57 C60 109.5(8) . . ?
C56 C57 C59 110.1(8) . . ?
C60 C57 C59 108.8(7) . . ?
C56 C57 C58 111.6(9) . . ?
C60 C57 C58 108.2(7) . . ?
C59 C57 C58 108.5(7) . . ?
C57 C58 H58A 109.5 . . ?
C57 C58 H58B 109.5 . . ?
H58A C58 H58B 109.5 . . ?
C57 C58 H58C 109.5 . . ?
H58A C58 H58C 109.5 . . ?
H58B C58 H58C 109.5 . . ?
C57 C59 H59A 109.5 . . ?
C57 C59 H59B 109.5 . . ?
H59A C59 H59B 109.5 . . ?
C57 C59 H59C 109.5 . . ?
H59A C59 H59C 109.5 . . ?
H59B C59 H59C 109.5 . . ?
C57 C60 H60A 109.5 . . ?
C57 C60 H60B 109.5 . . ?
H60A C60 H60B 109.5 . . ?
C57 C60 H60C 109.5 . . ?
H60A C60 H60C 109.5 . . ?
H60B C60 H60C 109.5 . . ?
C66 C61 C62 122.0(10) . . ?
C66 C61 H61A 119.0 . . ?
C62 C61 H61A 119.0 . . ?
C63 C62 C61 120.4(10) . . ?
C63 C62 S7 120.5(9) . . ?
C61 C62 S7 119.1(9) . . ?
O7 C63 C62 122.0(10) . . ?
O7 C63 C64 119.3(10) . . ?
C62 C63 C64 118.7(10) . . ?
C65 C64 C63 119.0(10) . . ?
C65 C64 S6 119.2(9) . . ?
C63 C64 S6 121.7(9) . . ?
C66 C65 C64 123.4(10) . . ?
C66 C65 H65A 118.3 . . ?
C64 C65 H65A 118.3 . . ?
C61 C66 C65 116.1(9) . . ?
C61 C66 C67 121.7(11) . . ?
C65 C66 C67 122.2(11) . . ?
C68 C67 C69 109.6(7) . . ?
C68 C67 C66 106.7(9) . . ?
C69 C67 C66 113.0(10) . . ?
C68 C67 C70 109.8(7) . . ?
C69 C67 C70 108.0(7) . . ?
C66 C67 C70 109.8(9) . . ?
C67 C68 H68A 109.5 . . ?
C67 C68 H68B 109.5 . . ?
H68A C68 H68B 109.5 . . ?
C67 C68 H68C 109.5 . . ?
H68A C68 H68C 109.5 . . ?
H68B C68 H68C 109.5 . . ?
C67 C69 H69A 109.5 . . ?
C67 C69 H69B 109.5 . . ?
H69A C69 H69B 109.5 . . ?
C67 C69 H69C 109.5 . . ?
H69A C69 H69C 109.5 . . ?
H69B C69 H69C 109.5 . . ?
C67 C70 H70A 109.5 . . ?
C67 C70 H70B 109.5 . . ?
H70A C70 H70B 109.5 . . ?
C67 C70 H70C 109.5 . . ?
H70A C70 H70C 109.5 . . ?
H70B C70 H70C 109.5 . . ?
C76 C71 C72 121.9(10) . . ?
C76 C71 H71A 119.1 . . ?
C72 C71 H71A 119.1 . . ?
C73 C72 C71 121.3(10) . . ?
C73 C72 S8 117.8(9) . . ?
C71 C72 S8 120.5(9) . . ?
O8 C73 C72 122.9(10) . . ?
O8 C73 C74 120.8(10) . . ?
C72 C73 C74 116.3(10) . . ?
C75 C74 C73 121.3(10) . . ?
C75 C74 S7 123.5(9) . . ?
C73 C74 S7 114.8(9) . . ?
C74 C75 C76 122.0(9) . . ?
C74 C75 H75A 119.0 . . ?
C76 C75 H75A 119.0 . . ?
C71 C76 C75 117.1(8) . . ?
C71 C76 C77 123.6(11) . . ?
C75 C76 C77 119.3(11) . . ?
C78 C77 C76 111.1(9) . . ?
C78 C77 C80 108.8(7) . . ?
C76 C77 C80 111.0(8) . . ?
C78 C77 C79 108.9(7) . . ?
C76 C77 C79 109.2(8) . . ?
C80 C77 C79 107.8(7) . . ?
C77 C78 H78A 109.5 . . ?
C77 C78 H78B 109.5 . . ?
H78A C78 H78B 109.5 . . ?
C77 C78 H78C 109.5 . . ?
H78A C78 H78C 109.5 . . ?
H78B C78 H78C 109.5 . . ?
C77 C79 H79A 109.5 . . ?
C77 C79 H79B 109.5 . . ?
H79A C79 H79B 109.5 . . ?
C77 C79 H79C 109.5 . . ?
H79A C79 H79C 109.5 . . ?
H79B C79 H79C 109.5 . . ?
C77 C80 H80A 109.5 . . ?
C77 C80 H80B 109.5 . . ?
H80A C80 H80B 109.5 . . ?
C77 C80 H80C 109.5 . . ?
H80A C80 H80C 109.5 . . ?
H80B C80 H80C 109.5 . . ?
N1 C81 C81 103.1(8) . 17 ?
N1 C81 C82 112.3(14) . . ?
C81 C81 C82 144.4(10) 17 . ?
O10 C82 O9 125.7(16) . . ?
O10 C82 C81 116.9(19) . . ?
O9 C82 C81 117.0(14) . . ?

loop_
_geom_bond_atom_site_label_1
_geom_bond_atom_site_label_2
_geom_bond_distance
_geom_bond_site_symmetry_2
_geom_bond_publ_flag
Co1 O5 2.000(6) . ?
Co1 O8 2.007(6) . ?
Co1 O4 2.060(6) . ?
Co1 O1 2.155(6) . ?
Co1 S4 2.431(3) . ?
Co1 S8 2.533(3) . ?
Co2 O2 1.971(7) . ?
Co2 O1 2.033(6) . ?
Co2 O6 2.098(6) . ?
Co2 O7 2.190(6) . ?
Co2 S1 2.491(3) . ?
Co2 S6 2.511(3) . ?
Co3 O4 2.013(6) . ?
Co3 O3 2.028(7) . ?
Co3 O7 2.066(6) . ?
Co3 O8 2.132(6) . ?
Co3 S7 2.518(3) . ?
Co4 O2 1.988(7) . ?
Co4 O3 1.994(7) . ?
Co4 N1 2.022(10) . ?
Co4 O9 2.050(9) . ?
Co4 O7 2.254(6) . ?
Co4 S2 2.464(3) . ?
S1 C4 1.779(10) . ?
S1 C12 1.799(10) . ?
S2 C22 1.801(11) . ?
S2 C14 1.794(11) . ?
S3 C32 1.777(10) . ?
S3 C24 1.788(10) . ?
S4 C2 1.785(10) . ?
S4 C34 1.797(10) . ?
S5 C42 1.780(10) . ?
S5 C54 1.784(10) . ?
S6 C52 1.779(10) . ?
S6 C64 1.781(11) . ?
S7 C74 1.791(11) . ?
S7 C62 1.800(11) . ?
S8 C44 1.777(10) . ?
S8 C72 1.794(10) . ?
O1 C3 1.329(11) . ?
O2 C13 1.314(12) . ?
O3 C23 1.317(12) . ?
O4 C33 1.327(11) . ?
O5 C43 1.335(11) . ?
O6 C53 1.343(12) . ?
O7 C63 1.349(11) . ?
O8 C73 1.320(11) . ?
O9 C82 1.38(2) . ?
O10 C82 1.243(18) . ?
N1 C81 1.274(15) . ?
N1 N2 1.297(12) . ?
C1 C2 1.382(13) . ?
C1 C6 1.383(14) . ?
C1 H1A 0.9500 . ?
C2 C3 1.391(13) . ?
C3 C4 1.434(13) . ?
C4 C5 1.382(13) . ?
C5 C6 1.379(14) . ?
C5 H5A 0.9500 . ?
C6 C7 1.541(9) . ?
C7 C10 1.522(9) . ?
C7 C8 1.542(9) . ?
C7 C9 1.543(9) . ?
C8 H8A 0.9800 . ?
C8 H8B 0.9800 . ?
C8 H8C 0.9800 . ?
C9 H9A 0.9800 . ?
C9 H9B 0.9800 . ?
C9 H9C 0.9800 . ?
C10 H10A 0.9800 . ?
C10 H10B 0.9800 . ?
C10 H10C 0.9800 . ?
C11 C12 1.363(13) . ?
C11 C16 1.389(14) . ?
C11 H11A 0.9500 . ?
C12 C13 1.390(14) . ?
C13 C14 1.407(14) . ?
C14 C15 1.396(14) . ?
C15 C16 1.378(14) . ?
C15 H15A 0.9500 . ?
C16 C17 1.538(9) . ?
C17 C19 1.528(9) . ?
C17 C18 1.526(9) . ?
C17 C20 1.550(9) . ?
C18 H18A 0.9800 . ?
C18 H18B 0.9800 . ?
C18 H18C 0.9800 . ?
C19 H19A 0.9800 . ?
C19 H19B 0.9800 . ?
C19 H19C 0.9800 . ?
C20 H20A 0.9800 . ?
C20 H20B 0.9800 . ?
C20 H20C 0.9800 . ?
C21 C22 1.371(14) . ?
C21 C26 1.385(14) . ?
C21 H21A 0.9500 . ?
C22 C23 1.413(14) . ?
C23 C24 1.395(14) . ?
C24 C25 1.392(13) . ?
C25 C26 1.363(13) . ?
C25 H25A 0.9500 . ?
C26 C27 1.540(9) . ?
C27 C29 1.532(9) . ?
C27 C28 1.537(9) . ?
C27 C30 1.545(8) . ?
C28 H28A 0.9800 . ?
C28 H28B 0.9800 . ?
C28 H28C 0.9800 . ?
C29 H29A 0.9800 . ?
C29 H29B 0.9800 . ?
C29 H29C 0.9800 . ?
C30 H30A 0.9800 . ?
C30 H30B 0.9800 . ?
C30 H30C 0.9800 . ?
C31 C32 1.378(13) . ?
C31 C36 1.400(14) . ?
C31 H31A 0.9500 . ?
C32 C33 1.395(13) . ?
C33 C34 1.395(13) . ?
C34 C35 1.369(13) . ?
C35 C36 1.382(14) . ?
C35 H35A 0.9500 . ?
C36 C37 1.541(9) . ?
C37 C39 1.529(9) . ?
C37 C38 1.534(8) . ?
C37 C40 1.541(8) . ?
C38 H38A 0.9800 . ?
C38 H38B 0.9800 . ?
C38 H38C 0.9800 . ?
C39 H39A 0.9800 . ?
C39 H39B 0.9800 . ?
C39 H39C 0.9800 . ?
C40 H40A 0.9800 . ?
C40 H40B 0.9800 . ?
C40 H40C 0.9800 . ?
C41 C42 1.369(13) . ?
C41 C46 1.384(13) . ?
C41 H41A 0.9500 . ?
C42 C43 1.423(13) . ?
C43 C44 1.392(13) . ?
C44 C45 1.411(13) . ?
C45 C46 1.392(13) . ?
C45 H45A 0.9500 . ?
C46 C47 1.538(8) . ?
C47 C48 1.531(8) . ?
C47 C50 1.531(8) . ?
C47 C49 1.545(8) . ?
C48 H48A 0.9800 . ?
C48 H48B 0.9800 . ?
C48 H48C 0.9800 . ?
C49 H49A 0.9800 . ?
C49 H49B 0.9800 . ?
C49 H49C 0.9800 . ?
C50 H50A 0.9800 . ?
C50 H50B 0.9800 . ?
C50 H50C 0.9800 . ?
C51 C56 1.388(13) . ?
C51 C52 1.377(13) . ?
C51 H51A 0.9500 . ?
C52 C53 1.395(13) . ?
C53 C54 1.408(13) . ?
C54 C55 1.389(13) . ?
C55 C56 1.376(13) . ?
C55 H55A 0.9500 . ?
C56 C57 1.540(9) . ?
C57 C60 1.531(8) . ?
C57 C59 1.543(8) . ?
C57 C58 1.542(8) . ?
C58 H58A 0.9800 . ?
C58 H58B 0.9800 . ?
C58 H58C 0.9800 . ?
C59 H59A 0.9800 . ?
C59 H59B 0.9800 . ?
C59 H59C 0.9800 . ?
C60 H60A 0.9800 . ?
C60 H60B 0.9800 . ?
C60 H60C 0.9800 . ?
C61 C66 1.369(14) . ?
C61 C62 1.411(14) . ?
C61 H61A 0.9500 . ?
C62 C63 1.375(13) . ?
C63 C64 1.392(13) . ?
C64 C65 1.394(14) . ?
C65 C66 1.385(14) . ?
C65 H65A 0.9500 . ?
C66 C67 1.537(9) . ?
C67 C68 1.523(9) . ?
C67 C69 1.533(9) . ?
C67 C70 1.539(8) . ?
C68 H68A 0.9800 . ?
C68 H68B 0.9800 . ?
C68 H68C 0.9800 . ?
C69 H69A 0.9800 . ?
C69 H69B 0.9800 . ?
C69 H69C 0.9800 . ?
C70 H70A 0.9800 . ?
C70 H70B 0.9800 . ?
C70 H70C 0.9800 . ?
C71 C76 1.369(14) . ?
C71 C72 1.395(13) . ?
C71 H71A 0.9500 . ?
C72 C73 1.400(13) . ?
C73 C74 1.405(13) . ?
C74 C75 1.377(13) . ?
C75 C76 1.395(14) . ?
C75 H75A 0.9500 . ?
C76 C77 1.537(9) . ?
C77 C78 1.531(8) . ?
C77 C80 1.543(8) . ?
C77 C79 1.540(8) . ?
C78 H78A 0.9800 . ?
C78 H78B 0.9800 . ?
C78 H78C 0.9800 . ?
C79 H79A 0.9800 . ?
C79 H79B 0.9800 . ?
C79 H79C 0.9800 . ?
C80 H80A 0.9800 . ?
C80 H80B 0.9800 . ?
C80 H80C 0.9800 . ?
C81 C81 1.51(3) 17 ?
C81 C82 1.52(2) . ?
